data_1510887
loop_
_publ_author_name
'Belokoneva, E.L.'
'Mill', B.V.'
'Ershova, G.I.'

_publ_section_title
;
 Crystallization and crystal structure of La Ca4 O (B O3)3
;
_journal_name_full 'Zhurnal Neorganicheskoi Khimii'
_journal_page_first 5
_journal_page_last 7
_journal_volume 48
_journal_year 2003
_chemical_formula_sum 'B3 Ca4 La O10'
_chemical_name_systematic 'La Ca4 O (B O3)3'
_space_group_IT_number 8
_symmetry_space_group_name_Hall 'C -2y'
_symmetry_space_group_name_H-M 'C 1 m 1'
_cell_angle_alpha 90
_cell_angle_beta 101.36
_cell_angle_gamma 90
_cell_formula_units_Z 2
_cell_length_a 8.183
_cell_length_b 16.11
_cell_length_c 3.623
_cell_volume 468.256
_citation_journal_id_ASTM ZNOKAQ
_cod_data_source_file boron_404.cif
_cod_data_source_block B3Ca4La1O10
_cod_original_cell_volume 468.2563
_cod_original_formula_sum 'B3 Ca4 La1 O10'
_cod_database_code 1510887

loop_
_symmetry_equiv_pos_as_xyz
x,y,z
x,-y,z
x+1/2,y+1/2,z
x+1/2,-y+1/2,z

loop_
_atom_site_label
_atom_site_type_symbol
_atom_site_fract_x
_atom_site_fract_y
_atom_site_fract_z
_atom_site_occupancy
_atom_site_U_iso_or_equiv
O6 O-2 0.8086 0.1699 -0.1069 1 0.0
La1 La+3 0 0 0 1 0.0
O3 O-2 0.2202 0 0.614 1 0.0
Ca2 Ca+2 0.2735 0.18 0.6656 1 0.0
B2 B+3 0.9622 0.1954 0.088 1 0.0
O1 O-2 0.8247 0 0.416 1 0.0
O4 O-2 0.1035 0.1478 0.0936 1 0.0
O2 O-2 0.4769 -0.0744 0.7601 1 0.0
B1 B+3 0.3914 0 0.711 1 0.0
O5 O-2 0.9733 0.2703 0.277 1 0.0
Ca1 Ca+2 0.1495 0.38622 0.3349 1 0.0
